data_4068768
loop_
_publ_author_name
'Okazaki, Masaaki'
'Hayashi, Akito'
'Fu, Ching-Feng'
'Liu, Shiuh-Tzung'
'Ozawa, Fumiyuki'

_publ_section_title
;
 Synthesis, Structures, and Reactions of Dirhodium Complexes Bearing a
 1,2-Diphenyl-3,4-diphosphinidenecyclobutene Ligand (DPCB)
;
_journal_issue 3
_journal_name_full Organometallics
_journal_page_first 902
_journal_paper_doi 10.1021/om8010799
_journal_volume 28
_journal_year 2009
_chemical_absolute_configuration unk
_chemical_formula_sum 'C106 H136 O2 P4 Rh2'
_chemical_formula_weight 1771.85
_chemical_properties_physical 'air-sensitive, '
_space_group_IT_number 15
_symmetry_cell_setting monoclinic
_symmetry_Int_Tables_number 15
_symmetry_space_group_name_Hall '-C 2yc'
_symmetry_space_group_name_H-M 'C 1 2/c 1'
_atom_sites_solution_hydrogens geom
_atom_sites_solution_primary direct
_atom_sites_solution_secondary difmap
_audit_creation_method SHELXL-97
_cell_angle_alpha 90.00
_cell_angle_beta 110.534(3)
_cell_angle_gamma 90.00
_cell_formula_units_Z 8
_cell_length_a 23.782(5)
_cell_length_b 28.125(6)
_cell_length_c 34.019(8)
_cell_measurement_reflns_used 19772
_cell_measurement_temperature 173(2)
_cell_measurement_theta_max 27.4835
_cell_measurement_theta_min 3.0770
_cell_volume 21309(8)
_computing_structure_refinement 'SHELXL-97 (Sheldrick, 1997)'
_computing_structure_solution 'SHELXS-97 (Sheldrick, 1990)'
_diffrn_ambient_temperature 173(2)
_diffrn_measured_fraction_theta_full 0.992
_diffrn_measured_fraction_theta_max 0.992
_diffrn_radiation_monochromator graphite
_diffrn_radiation_probe x-ray
_diffrn_radiation_type MoK\a
_diffrn_radiation_wavelength 0.71070
_diffrn_reflns_av_R_equivalents 0.0903
_diffrn_reflns_av_sigmaI/netI 0.1014
_diffrn_reflns_limit_h_max 25
_diffrn_reflns_limit_h_min -30
_diffrn_reflns_limit_k_max 36
_diffrn_reflns_limit_k_min -36
_diffrn_reflns_limit_l_max 44
_diffrn_reflns_limit_l_min -38
_diffrn_reflns_number 80384
_diffrn_reflns_theta_full 27.48
_diffrn_reflns_theta_max 27.48
_diffrn_reflns_theta_min 3.09
_diffrn_source 'fine-focus sealed tube'
_exptl_absorpt_coefficient_mu 0.413
_exptl_absorpt_correction_T_max 0.9837
_exptl_absorpt_correction_T_min 0.9220
_exptl_absorpt_correction_type numerical
_exptl_absorpt_process_details Higashi
_exptl_crystal_density_diffrn 1.105
_exptl_crystal_density_method 'not measured'
_exptl_crystal_F_000 7504
_exptl_crystal_size_max 0.20
_exptl_crystal_size_mid 0.06
_exptl_crystal_size_min 0.04
_refine_diff_density_max 1.013
_refine_diff_density_min -0.528
_refine_diff_density_rms 0.117
_refine_ls_extinction_method none
_refine_ls_goodness_of_fit_ref 1.338
_refine_ls_hydrogen_treatment mixed
_refine_ls_matrix_type full
_refine_ls_number_parameters 1063
_refine_ls_number_reflns 24235
_refine_ls_number_restraints 0
_refine_ls_restrained_S_all 1.338
_refine_ls_R_factor_all 0.2073
_refine_ls_R_factor_gt 0.1700
_refine_ls_shift/su_max 0.015
_refine_ls_shift/su_mean 0.001
_refine_ls_structure_factor_coef Fsqd
_refine_ls_weighting_details 'calc w=1/[\s^2^(Fo^2^)+(0.0780P)^2^+245.7912P] where P=(Fo^2^+2Fc^2^)/3'
_refine_ls_weighting_scheme calc
_refine_ls_wR_factor_gt 0.3018
_refine_ls_wR_factor_ref 0.3222
_reflns_number_gt 19289
_reflns_number_total 24235
_reflns_threshold_expression >2sigma(I)
_cod_data_source_file om8010799_si_001.cif
_cod_data_source_block complex10
_cod_original_sg_symbol_H-M 'C 2/c'
_cod_database_code 4068768

loop_
_symmetry_equiv_pos_as_xyz
'x, y, z'
'-x, y, -z+1/2'
'x+1/2, y+1/2, z'
'-x+1/2, y+1/2, -z+1/2'
'-x, -y, -z'
'x, -y, z-1/2'
'-x+1/2, -y+1/2, -z'
'x+1/2, -y+1/2, z-1/2'

loop_
_atom_site_label
_atom_site_type_symbol
_atom_site_fract_x
_atom_site_fract_y
_atom_site_fract_z
_atom_site_U_iso_or_equiv
_atom_site_adp_type
_atom_site_occupancy
_atom_site_symmetry_multiplicity
_atom_site_calc_flag
_atom_site_refinement_flags
Rh1 Rh 0.75537(3) 0.87507(3) 0.76075(2) 0.0353(2) Uani 1 1 d .
Rh2 Rh 0.79739(3) 0.87506(3) 0.84488(2) 0.03215(19) Uani 1 1 d .
P1 P 0.74261(11) 0.82267(8) 0.70708(7) 0.0333(5) Uani 1 1 d .
P2 P 0.71444(11) 0.92739(8) 0.70712(7) 0.0340(5) Uani 1 1 d .
P3 P 0.89073(10) 0.87883(9) 0.89849(7) 0.0360(5) Uani 1 1 d .
P4 P 0.75777(10) 0.87111(9) 0.89830(7) 0.0355(5) Uani 1 1 d .
C1 C 0.7956(4) 0.8252(3) 0.8036(3) 0.040(2) Uani 1 1 d .
O1 O 0.8108(3) 0.7851(2) 0.8092(2) 0.0465(17) Uani 1 1 d .
C2 C 0.7573(4) 0.9255(3) 0.8038(3) 0.038(2) Uani 1 1 d .
O2 O 0.7479(3) 0.9653(2) 0.80913(19) 0.0439(16) Uani 1 1 d .
C3 C 0.7129(4) 0.8486(3) 0.6603(3) 0.035(2) Uani 1 1 d .
C4 C 0.6891(4) 0.8508(3) 0.6133(3) 0.033(2) Uani 1 1 d .
C5 C 0.6750(4) 0.8993(3) 0.6139(3) 0.034(2) Uani 1 1 d .
C6 C 0.6988(4) 0.8995(4) 0.6603(2) 0.042(2) Uani 1 1 d .
C7 C 0.6868(4) 0.8148(4) 0.5825(3) 0.042(2) Uani 1 1 d .
C8 C 0.6938(7) 0.7677(4) 0.5916(3) 0.079(5) Uani 1 1 d .
H1 H 0.6998 0.7574 0.6193 0.095 Uiso 1 1 calc R
C9 C 0.6923(7) 0.7348(4) 0.5616(3) 0.073(4) Uani 1 1 d .
H2 H 0.6966 0.7022 0.5693 0.088 Uiso 1 1 calc R
C10 C 0.6852(7) 0.7463(4) 0.5229(4) 0.080(4) Uani 1 1 d .
H3 H 0.6812 0.7226 0.5021 0.096 Uiso 1 1 calc R
C11 C 0.6839(11) 0.7936(6) 0.5135(4) 0.131(8) Uani 1 1 d .
H4 H 0.6832 0.8033 0.4866 0.157 Uiso 1 1 calc R
C12 C 0.6836(8) 0.8273(5) 0.5424(4) 0.094(5) Uani 1 1 d .
H5 H 0.6811 0.8600 0.5349 0.113 Uiso 1 1 calc R
C13 C 0.6458(4) 0.9353(3) 0.5825(3) 0.038(2) Uani 1 1 d .
C14 C 0.6473(7) 0.9807(5) 0.5912(4) 0.086(5) Uani 1 1 d .
H6 H 0.6687 0.9906 0.6192 0.103 Uiso 1 1 calc R
C15 C 0.6191(7) 1.0152(4) 0.5618(4) 0.076(4) Uani 1 1 d .
H7 H 0.6224 1.0477 0.5699 0.091 Uiso 1 1 calc R
C16 C 0.5883(7) 1.0036(5) 0.5233(4) 0.081(4) Uani 1 1 d .
H8 H 0.5729 1.0274 0.5025 0.097 Uiso 1 1 calc R
C17 C 0.5784(10) 0.9563(5) 0.5131(4) 0.124(8) Uani 1 1 d .
H9 H 0.5516 0.9471 0.4861 0.148 Uiso 1 1 calc R
C18 C 0.6076(7) 0.9224(5) 0.5422(4) 0.089(5) Uani 1 1 d .
H10 H 0.6019 0.8897 0.5348 0.107 Uiso 1 1 calc R
C19 C 0.8785(4) 0.8755(3) 0.9443(3) 0.0342(19) Uani 1 1 d .
C20 C 0.9002(4) 0.8741(3) 0.9903(3) 0.037(2) Uani 1 1 d .
C21 C 0.8408(4) 0.8766(3) 0.9905(2) 0.0343(19) Uani 1 1 d .
C22 C 0.8156(4) 0.8739(3) 0.9444(3) 0.0350(19) Uani 1 1 d .
C23 C 0.9578(4) 0.8647(3) 1.0230(3) 0.041(2) Uani 1 1 d .
C24 C 1.0119(4) 0.8760(4) 1.0163(3) 0.046(2) Uani 1 1 d .
H11 H 1.0109 0.8915 0.9912 0.055 Uiso 1 1 calc R
C25 C 1.0667(5) 0.8642(4) 1.0470(3) 0.057(3) Uani 1 1 d .
H12 H 1.1032 0.8722 1.0431 0.069 Uiso 1 1 calc R
C26 C 1.0685(5) 0.8410(5) 1.0831(3) 0.067(4) Uani 1 1 d .
H13 H 1.1060 0.8326 1.1037 0.080 Uiso 1 1 calc R
C27 C 1.0156(6) 0.8300(5) 1.0893(4) 0.072(4) Uani 1 1 d .
H14 H 1.0171 0.8140 1.1143 0.086 Uiso 1 1 calc R
C28 C 0.9607(5) 0.8417(4) 1.0598(3) 0.052(3) Uani 1 1 d .
H15 H 0.9247 0.8341 1.0647 0.063 Uiso 1 1 calc R
C29 C 0.8152(4) 0.8855(3) 1.0230(3) 0.041(2) Uani 1 1 d .
C30 C 0.7548(5) 0.8750(4) 1.0162(3) 0.045(2) Uani 1 1 d .
H16 H 0.7306 0.8602 0.9908 0.054 Uiso 1 1 calc R
C31 C 0.7303(5) 0.8862(4) 1.0470(3) 0.055(3) Uani 1 1 d .
H17 H 0.6897 0.8782 1.0428 0.066 Uiso 1 1 calc R
C32 C 0.7644(6) 0.9085(5) 1.0832(4) 0.065(3) Uani 1 1 d .
H18 H 0.7478 0.9159 1.1041 0.078 Uiso 1 1 calc R
C33 C 0.8233(6) 0.9203(5) 1.0892(4) 0.076(4) Uani 1 1 d .
H19 H 0.8464 0.9368 1.1140 0.091 Uiso 1 1 calc R
C34 C 0.8495(5) 0.9088(4) 1.0600(3) 0.053(3) Uani 1 1 d .
H20 H 0.8903 0.9166 1.0651 0.064 Uiso 1 1 calc R
C35 C 0.7564(4) 0.7593(3) 0.7003(3) 0.036(2) Uani 1 1 d .
C36 C 0.8096(5) 0.7452(3) 0.6942(3) 0.041(2) Uani 1 1 d .
C37 C 0.8124(6) 0.6970(4) 0.6824(3) 0.056(3) Uani 1 1 d .
H21 H 0.8471 0.6869 0.6771 0.067 Uiso 1 1 calc R
C38 C 0.7676(6) 0.6641(4) 0.6783(3) 0.062(3) Uani 1 1 d .
C39 C 0.7186(5) 0.6788(4) 0.6872(3) 0.051(3) Uani 1 1 d .
H22 H 0.6883 0.6562 0.6857 0.062 Uiso 1 1 calc R
C40 C 0.7108(5) 0.7252(4) 0.6983(3) 0.044(3) Uani 1 1 d .
C41 C 0.8642(5) 0.7768(4) 0.6984(3) 0.052(3) Uani 1 1 d .
C42 C 0.8527(6) 0.8112(5) 0.6617(4) 0.073(4) Uani 1 1 d .
H23 H 0.8206 0.8333 0.6612 0.110 Uiso 1 1 calc R
H24 H 0.8406 0.7933 0.6354 0.110 Uiso 1 1 calc R
H25 H 0.8895 0.8290 0.6651 0.110 Uiso 1 1 calc R
C43 C 0.8853(6) 0.8026(5) 0.7414(4) 0.071(4) Uani 1 1 d .
H26 H 0.8936 0.7791 0.7640 0.106 Uiso 1 1 calc R
H27 H 0.8538 0.8243 0.7427 0.106 Uiso 1 1 calc R
H28 H 0.9219 0.8207 0.7447 0.106 Uiso 1 1 calc R
C44 C 0.9208(6) 0.7477(5) 0.6996(4) 0.075(4) Uani 1 1 d .
H29 H 0.9120 0.7302 0.6733 0.113 Uiso 1 1 calc R
H30 H 0.9314 0.7252 0.7231 0.113 Uiso 1 1 calc R
H31 H 0.9544 0.7695 0.7034 0.113 Uiso 1 1 calc R
C45 C 0.7757(7) 0.6127(5) 0.6653(4) 0.084(5) Uani 1 1 d .
C46 C 0.8187(12) 0.5874(5) 0.6987(6) 0.197(14) Uani 1 1 d .
H32 H 0.8182 0.5538 0.6912 0.295 Uiso 1 1 calc R
H33 H 0.8088 0.5906 0.7242 0.295 Uiso 1 1 calc R
H34 H 0.8588 0.6006 0.7037 0.295 Uiso 1 1 calc R
C47 C 0.786(2) 0.6122(5) 0.6263(7) 0.32(3) Uani 1 1 d .
H35 H 0.7697 0.5831 0.6108 0.474 Uiso 1 1 calc R
H36 H 0.8298 0.6132 0.6320 0.474 Uiso 1 1 calc R
H37 H 0.7673 0.6399 0.6095 0.474 Uiso 1 1 calc R
C48 C 0.7180(11) 0.5844(8) 0.6553(14) 0.30(3) Uani 1 1 d .
H38 H 0.7104 0.5778 0.6813 0.453 Uiso 1 1 calc R
H39 H 0.7217 0.5543 0.6419 0.453 Uiso 1 1 calc R
H40 H 0.6844 0.6028 0.6362 0.453 Uiso 1 1 calc R
C49 C 0.6524(5) 0.7354(4) 0.7074(3) 0.050(3) Uani 1 1 d .
C50 C 0.6191(6) 0.6889(5) 0.7100(4) 0.071(4) Uani 1 1 d .
H41 H 0.6059 0.6729 0.6827 0.106 Uiso 1 1 calc R
H42 H 0.5841 0.6964 0.7177 0.106 Uiso 1 1 calc R
H43 H 0.6462 0.6679 0.7313 0.106 Uiso 1 1 calc R
C51 C 0.6084(5) 0.7660(4) 0.6730(3) 0.058(3) Uani 1 1 d .
H44 H 0.5971 0.7492 0.6461 0.087 Uiso 1 1 calc R
H45 H 0.6275 0.7963 0.6710 0.087 Uiso 1 1 calc R
H46 H 0.5724 0.7720 0.6800 0.087 Uiso 1 1 calc R
C52 C 0.6666(6) 0.7587(5) 0.7506(3) 0.066(4) Uani 1 1 d .
H47 H 0.6303 0.7591 0.7580 0.099 Uiso 1 1 calc R
H48 H 0.6805 0.7914 0.7497 0.099 Uiso 1 1 calc R
H49 H 0.6981 0.7405 0.7717 0.099 Uiso 1 1 calc R
C53 C 0.6938(5) 0.9906(3) 0.7002(3) 0.037(2) Uani 1 1 d .
C54 C 0.7374(5) 1.0250(3) 0.6984(3) 0.043(2) Uani 1 1 d .
C55 C 0.7190(5) 1.0710(4) 0.6870(3) 0.048(3) Uani 1 1 d .
H50 H 0.7478 1.0934 0.6853 0.057 Uiso 1 1 calc R
C56 C 0.6599(7) 1.0861(4) 0.6779(3) 0.059(3) Uani 1 1 d .
C57 C 0.6189(5) 1.0525(4) 0.6822(3) 0.053(3) Uani 1 1 d .
H51 H 0.5787 1.0621 0.6770 0.064 Uiso 1 1 calc R
C58 C 0.6349(5) 1.0047(3) 0.6941(3) 0.045(2) Uani 1 1 d .
C59 C 0.8052(5) 1.0148(4) 0.7075(3) 0.051(3) Uani 1 1 d .
C60 C 0.8148(6) 0.9844(4) 0.6734(4) 0.060(3) Uani 1 1 d .
H52 H 0.7944 0.9538 0.6718 0.091 Uiso 1 1 calc R
H53 H 0.8578 0.9789 0.6802 0.091 Uiso 1 1 calc R
H54 H 0.7983 1.0007 0.6464 0.091 Uiso 1 1 calc R
C61 C 0.8336(5) 0.9905(5) 0.7502(3) 0.065(3) Uani 1 1 d .
H55 H 0.8766 0.9860 0.7562 0.098 Uiso 1 1 calc R
H56 H 0.8145 0.9595 0.7498 0.098 Uiso 1 1 calc R
H57 H 0.8277 1.0104 0.7721 0.098 Uiso 1 1 calc R
C62 C 0.8414(6) 1.0610(4) 0.7096(4) 0.066(3) Uani 1 1 d .
H58 H 0.8292 1.0755 0.6817 0.099 Uiso 1 1 calc R
H59 H 0.8844 1.0534 0.7192 0.099 Uiso 1 1 calc R
H60 H 0.8337 1.0832 0.7293 0.099 Uiso 1 1 calc R
C63 C 0.6395(7) 1.1371(4) 0.6646(4) 0.074(4) Uani 1 1 d .
C64 C 0.6298(14) 1.1624(5) 0.6982(6) 0.189(13) Uani 1 1 d .
H61 H 0.6180 1.1952 0.6894 0.283 Uiso 1 1 calc R
H62 H 0.6669 1.1625 0.7228 0.283 Uiso 1 1 calc R
H63 H 0.5978 1.1469 0.7054 0.283 Uiso 1 1 calc R
C65 C 0.6838(17) 1.1646(7) 0.6530(13) 0.29(3) Uani 1 1 d .
H64 H 0.6655 1.1944 0.6395 0.441 Uiso 1 1 calc R
H65 H 0.6970 1.1460 0.6334 0.441 Uiso 1 1 calc R
H66 H 0.7185 1.1717 0.6782 0.441 Uiso 1 1 calc R
C66 C 0.5849(17) 1.1373(6) 0.6272(9) 0.32(3) Uani 1 1 d .
H67 H 0.5859 1.1104 0.6091 0.477 Uiso 1 1 calc R
H68 H 0.5827 1.1671 0.6118 0.477 Uiso 1 1 calc R
H69 H 0.5497 1.1346 0.6356 0.477 Uiso 1 1 calc R
C67 C 0.5850(5) 0.9736(4) 0.6990(3) 0.054(3) Uani 1 1 d .
C68 C 0.5295(6) 1.0023(5) 0.7000(5) 0.083(4) Uani 1 1 d .
H70 H 0.5114 1.0192 0.6734 0.124 Uiso 1 1 calc R
H71 H 0.5422 1.0252 0.7231 0.124 Uiso 1 1 calc R
H72 H 0.4999 0.9804 0.7041 0.124 Uiso 1 1 calc R
C69 C 0.5593(5) 0.9384(4) 0.6616(4) 0.066(3) Uani 1 1 d .
H73 H 0.5917 0.9183 0.6594 0.098 Uiso 1 1 calc R
H74 H 0.5414 0.9565 0.6355 0.098 Uiso 1 1 calc R
H75 H 0.5285 0.9184 0.6662 0.098 Uiso 1 1 calc R
C70 C 0.6064(6) 0.9465(5) 0.7412(4) 0.076(4) Uani 1 1 d .
H76 H 0.6185 0.9694 0.7644 0.114 Uiso 1 1 calc R
H77 H 0.6408 0.9264 0.7428 0.114 Uiso 1 1 calc R
H78 H 0.5737 0.9266 0.7432 0.114 Uiso 1 1 calc R
C71 C 0.9711(4) 0.8913(3) 0.9103(3) 0.0335(19) Uani 1 1 d .
C72 C 1.0125(4) 0.8538(3) 0.9157(3) 0.038(2) Uani 1 1 d .
C73 C 1.0744(4) 0.8645(4) 0.9326(3) 0.043(2) Uani 1 1 d .
H79 H 1.1027 0.8393 0.9374 0.051 Uiso 1 1 calc R
C74 C 1.0949(4) 0.9102(4) 0.9421(3) 0.042(2) Uani 1 1 d .
C75 C 1.0540(5) 0.9461(4) 0.9335(3) 0.043(2) Uani 1 1 d .
H80 H 1.0683 0.9779 0.9385 0.052 Uiso 1 1 calc R
C76 C 0.9923(4) 0.9388(3) 0.9176(3) 0.034(2) Uani 1 1 d .
C77 C 0.9943(5) 0.8007(4) 0.9038(3) 0.045(2) Uani 1 1 d .
C78 C 0.9596(7) 0.7787(4) 0.9288(5) 0.088(5) Uani 1 1 d .
H81 H 0.9796 0.7862 0.9586 0.133 Uiso 1 1 calc R
H82 H 0.9581 0.7442 0.9250 0.133 Uiso 1 1 calc R
H83 H 0.9187 0.7915 0.9191 0.133 Uiso 1 1 calc R
C79 C 0.9578(6) 0.7986(4) 0.8565(4) 0.067(3) Uani 1 1 d .
H84 H 0.9207 0.8168 0.8506 0.100 Uiso 1 1 calc R
H85 H 0.9481 0.7654 0.8481 0.100 Uiso 1 1 calc R
H86 H 0.9816 0.8122 0.8408 0.100 Uiso 1 1 calc R
C80 C 1.0495(5) 0.7686(4) 0.9100(4) 0.063(3) Uani 1 1 d .
H87 H 1.0361 0.7363 0.9005 0.094 Uiso 1 1 calc R
H88 H 1.0746 0.7679 0.9399 0.094 Uiso 1 1 calc R
H89 H 1.0729 0.7812 0.8937 0.094 Uiso 1 1 calc R
C81 C 1.1633(5) 0.9202(4) 0.9585(4) 0.057(3) Uani 1 1 d .
C82 C 1.1837(6) 0.9240(9) 0.9226(5) 0.139(9) Uani 1 1 d .
H90 H 1.1854 0.8922 0.9113 0.209 Uiso 1 1 calc R
H91 H 1.2238 0.9384 0.9318 0.209 Uiso 1 1 calc R
H92 H 1.1556 0.9438 0.9008 0.209 Uiso 1 1 calc R
C83 C 1.1969(6) 0.8860(7) 0.9906(6) 0.134(9) Uani 1 1 d .
H93 H 1.2389 0.8960 1.0027 0.201 Uiso 1 1 calc R
H94 H 1.1947 0.8545 0.9778 0.201 Uiso 1 1 calc R
H95 H 1.1795 0.8845 1.0127 0.201 Uiso 1 1 calc R
C84 C 1.1756(7) 0.9676(9) 0.9804(11) 0.246(19) Uani 1 1 d .
H96 H 1.2189 0.9739 0.9906 0.368 Uiso 1 1 calc R
H97 H 1.1613 0.9672 1.0041 0.368 Uiso 1 1 calc R
H98 H 1.1546 0.9926 0.9606 0.368 Uiso 1 1 calc R
C85 C 0.9514(5) 0.9838(4) 0.9065(3) 0.047(2) Uani 1 1 d .
C86 C 0.9883(5) 1.0293(3) 0.9089(4) 0.056(3) Uani 1 1 d .
H99 H 1.0130 1.0357 0.9382 0.084 Uiso 1 1 calc R
H100 H 0.9612 1.0562 0.8977 0.084 Uiso 1 1 calc R
H101 H 1.0144 1.0252 0.8923 0.084 Uiso 1 1 calc R
C87 C 0.9174(6) 0.9921(4) 0.9361(5) 0.077(4) Uani 1 1 d .
H102 H 0.8866 0.9674 0.9317 0.116 Uiso 1 1 calc R
H103 H 0.8981 1.0234 0.9305 0.116 Uiso 1 1 calc R
H104 H 0.9453 0.9908 0.9651 0.116 Uiso 1 1 calc R
C88 C 0.9083(6) 0.9816(4) 0.8606(4) 0.083(5) Uani 1 1 d .
H105 H 0.8837 1.0105 0.8539 0.125 Uiso 1 1 calc R
H106 H 0.8821 0.9537 0.8568 0.125 Uiso 1 1 calc R
H107 H 0.9315 0.9791 0.8419 0.125 Uiso 1 1 calc R
C89 C 0.6893(4) 0.8585(3) 0.9105(3) 0.035(2) Uani 1 1 d .
C90 C 0.6752(4) 0.8113(3) 0.9173(3) 0.037(2) Uani 1 1 d .
C91 C 0.6294(4) 0.8036(4) 0.9336(3) 0.043(2) Uani 1 1 d .
H108 H 0.6205 0.7718 0.9390 0.052 Uiso 1 1 calc R
C92 C 0.5972(4) 0.8396(4) 0.9421(3) 0.038(2) Uani 1 1 d .
C93 C 0.6084(5) 0.8847(4) 0.9327(3) 0.047(2) Uani 1 1 d .
H109 H 0.5850 0.9098 0.9377 0.057 Uiso 1 1 calc R
C94 C 0.6531(4) 0.8962(3) 0.9158(3) 0.037(2) Uani 1 1 d .
C95 C 0.7051(5) 0.7659(3) 0.9062(3) 0.045(2) Uani 1 1 d .
C96 C 0.7687(5) 0.7577(4) 0.9354(5) 0.069(4) Uani 1 1 d .
H110 H 0.7823 0.7265 0.9297 0.104 Uiso 1 1 calc R
H111 H 0.7702 0.7590 0.9645 0.104 Uiso 1 1 calc R
H112 H 0.7948 0.7825 0.9309 0.104 Uiso 1 1 calc R
C97 C 0.7014(7) 0.7688(4) 0.8604(4) 0.081(4) Uani 1 1 d .
H113 H 0.7120 0.7379 0.8516 0.122 Uiso 1 1 calc R
H114 H 0.7293 0.7931 0.8576 0.122 Uiso 1 1 calc R
H115 H 0.6603 0.7772 0.8425 0.122 Uiso 1 1 calc R
C98 C 0.6706(6) 0.7210(4) 0.9090(4) 0.059(3) Uani 1 1 d .
H116 H 0.6748 0.7153 0.9384 0.089 Uiso 1 1 calc R
H117 H 0.6867 0.6938 0.8984 0.089 Uiso 1 1 calc R
H118 H 0.6280 0.7252 0.8921 0.089 Uiso 1 1 calc R
C99 C 0.5453(5) 0.8291(4) 0.9585(4) 0.057(3) Uani 1 1 d .
C100 C 0.4886(6) 0.8280(9) 0.9225(5) 0.148(10) Uani 1 1 d .
H119 H 0.4789 0.8601 0.9110 0.222 Uiso 1 1 calc R
H120 H 0.4563 0.8165 0.9318 0.222 Uiso 1 1 calc R
H121 H 0.4927 0.8067 0.9009 0.222 Uiso 1 1 calc R
C101 C 0.5548(12) 0.7826(8) 0.9802(11) 0.238(18) Uani 1 1 d .
H122 H 0.5230 0.7772 0.9918 0.357 Uiso 1 1 calc R
H123 H 0.5939 0.7825 1.0030 0.357 Uiso 1 1 calc R
H124 H 0.5539 0.7573 0.9602 0.357 Uiso 1 1 calc R
C102 C 0.5433(8) 0.8645(8) 0.9905(6) 0.145(10) Uani 1 1 d .
H125 H 0.5836 0.8683 1.0115 0.218 Uiso 1 1 calc R
H126 H 0.5158 0.8533 1.0042 0.218 Uiso 1 1 calc R
H127 H 0.5293 0.8951 0.9768 0.218 Uiso 1 1 calc R
C103 C 0.6595(5) 0.9487(4) 0.9039(3) 0.048(3) Uani 1 1 d .
C104 C 0.6104(6) 0.9805(4) 0.9102(4) 0.068(3) Uani 1 1 d .
H128 H 0.6132 1.0126 0.8999 0.102 Uiso 1 1 calc R
H129 H 0.6160 0.9819 0.9401 0.102 Uiso 1 1 calc R
H130 H 0.5708 0.9671 0.8946 0.102 Uiso 1 1 calc R
C105 C 0.7209(6) 0.9705(4) 0.9291(5) 0.086(5) Uani 1 1 d .
H131 H 0.7188 1.0052 0.9258 0.129 Uiso 1 1 calc R
H132 H 0.7515 0.9578 0.9189 0.129 Uiso 1 1 calc R
H133 H 0.7314 0.9625 0.9589 0.129 Uiso 1 1 calc R
C106 C 0.6490(6) 0.9508(4) 0.8567(4) 0.072(4) Uani 1 1 d .
H134 H 0.6787 0.9308 0.8506 0.109 Uiso 1 1 calc R
H135 H 0.6529 0.9837 0.8486 0.109 Uiso 1 1 calc R
H136 H 0.6085 0.9391 0.8408 0.109 Uiso 1 1 calc R

loop_
_atom_site_aniso_label
_atom_site_aniso_U_11
_atom_site_aniso_U_22
_atom_site_aniso_U_33
_atom_site_aniso_U_23
_atom_site_aniso_U_13
_atom_site_aniso_U_12
Rh1 0.0497(4) 0.0277(4) 0.0252(3) -0.0001(3) 0.0088(3) -0.0015(3)
Rh2 0.0363(4) 0.0344(4) 0.0241(3) -0.0007(3) 0.0085(3) -0.0066(3)
P1 0.0486(14) 0.0257(11) 0.0244(11) -0.0018(9) 0.0112(10) -0.0010(10)
P2 0.0474(14) 0.0262(11) 0.0256(11) 0.0006(9) 0.0094(10) 0.0001(10)
P3 0.0347(12) 0.0455(14) 0.0252(10) -0.0008(10) 0.0073(9) -0.0109(11)
P4 0.0360(12) 0.0441(14) 0.0253(10) 0.0008(10) 0.0092(9) -0.0120(11)
C1 0.047(6) 0.029(5) 0.026(4) 0.004(4) -0.010(4) 0.002(4)
O1 0.054(4) 0.032(4) 0.041(4) 0.006(3) 0.002(3) 0.003(3)
C2 0.060(6) 0.034(5) 0.028(4) -0.012(4) 0.026(4) -0.008(4)
O2 0.068(5) 0.031(3) 0.036(3) -0.007(3) 0.023(3) -0.002(3)
C3 0.055(6) 0.019(4) 0.031(5) 0.008(3) 0.013(4) 0.000(4)
C4 0.042(5) 0.031(5) 0.025(4) 0.002(4) 0.008(4) -0.002(4)
C5 0.044(5) 0.031(5) 0.028(4) -0.003(4) 0.014(4) -0.001(4)
C6 0.034(5) 0.072(7) 0.016(4) 0.004(4) 0.004(4) -0.024(5)
C7 0.044(6) 0.052(6) 0.027(4) -0.006(4) 0.010(4) -0.005(5)
C8 0.146(13) 0.048(7) 0.025(5) 0.006(5) 0.007(7) 0.036(8)
C9 0.134(12) 0.046(7) 0.035(6) -0.011(5) 0.022(7) 0.021(7)
C10 0.147(14) 0.049(7) 0.039(6) -0.016(5) 0.027(7) 0.008(8)
C11 0.27(3) 0.062(10) 0.043(7) -0.015(7) 0.039(11) -0.004(13)
C12 0.177(16) 0.046(7) 0.049(7) -0.001(6) 0.026(9) 0.025(9)
C13 0.058(6) 0.020(4) 0.038(5) -0.001(4) 0.019(4) -0.001(4)
C14 0.137(13) 0.073(9) 0.031(6) 0.001(6) 0.009(7) 0.042(9)
C15 0.135(13) 0.043(7) 0.041(6) 0.016(5) 0.020(7) 0.025(7)
C16 0.130(13) 0.058(8) 0.043(7) 0.025(6) 0.015(7) 0.013(8)
C17 0.22(2) 0.051(9) 0.051(8) 0.016(7) -0.018(10) 0.008(11)
C18 0.147(14) 0.052(8) 0.049(7) 0.006(6) 0.009(8) 0.033(9)
C19 0.046(5) 0.030(4) 0.031(4) 0.002(4) 0.019(4) -0.009(4)
C20 0.046(5) 0.033(5) 0.025(4) 0.004(4) 0.004(4) -0.010(4)
C21 0.042(5) 0.044(5) 0.017(4) -0.002(4) 0.011(3) -0.003(4)
C22 0.035(5) 0.033(4) 0.030(4) -0.003(4) 0.002(4) -0.005(4)
C23 0.046(6) 0.046(6) 0.027(4) -0.005(4) 0.007(4) -0.014(4)
C24 0.052(6) 0.056(6) 0.029(4) -0.008(5) 0.014(4) -0.005(5)
C25 0.034(5) 0.087(9) 0.044(6) 0.012(6) 0.005(5) -0.007(5)
C26 0.046(7) 0.089(9) 0.046(6) 0.023(6) -0.008(5) -0.013(6)
C27 0.063(8) 0.093(10) 0.048(7) 0.027(7) 0.005(6) -0.010(7)
C28 0.045(6) 0.057(7) 0.049(6) 0.015(5) 0.008(5) -0.009(5)
C29 0.049(6) 0.047(6) 0.028(4) 0.007(4) 0.014(4) -0.011(4)
C30 0.054(6) 0.050(6) 0.025(4) -0.003(4) 0.006(4) -0.001(5)
C31 0.047(6) 0.089(9) 0.036(5) -0.004(5) 0.021(5) -0.012(6)
C32 0.073(8) 0.081(9) 0.053(7) -0.029(6) 0.039(6) -0.029(7)
C33 0.095(10) 0.085(10) 0.050(7) -0.035(7) 0.028(7) -0.039(8)
C34 0.070(7) 0.054(7) 0.038(5) -0.018(5) 0.024(5) -0.022(6)
C35 0.055(6) 0.023(4) 0.023(4) -0.003(3) 0.004(4) 0.003(4)
C36 0.070(7) 0.013(4) 0.035(5) 0.004(3) 0.013(5) 0.009(4)
C37 0.089(9) 0.043(6) 0.040(6) 0.010(5) 0.028(6) 0.026(6)
C38 0.095(10) 0.026(5) 0.043(6) -0.008(4) -0.001(6) -0.005(6)
C39 0.073(8) 0.038(6) 0.035(5) -0.002(4) 0.008(5) -0.001(5)
C40 0.061(7) 0.042(6) 0.015(4) -0.001(4) -0.003(4) -0.004(5)
C41 0.060(7) 0.050(6) 0.054(6) 0.007(5) 0.029(6) 0.011(5)
C42 0.078(9) 0.070(9) 0.089(10) 0.022(7) 0.051(8) 0.016(7)
C43 0.067(8) 0.074(9) 0.081(9) -0.003(7) 0.039(7) -0.016(7)
C44 0.080(9) 0.074(9) 0.081(9) 0.019(7) 0.041(8) 0.023(7)
C45 0.127(13) 0.051(8) 0.050(7) -0.019(6) 0.001(8) 0.028(8)
C46 0.31(3) 0.037(8) 0.130(16) -0.017(9) -0.066(18) 0.083(14)
C47 0.84(9) 0.017(7) 0.15(2) -0.018(10) 0.25(4) 0.03(2)
C48 0.13(2) 0.076(15) 0.61(7) -0.16(3) 0.03(3) -0.010(14)
C49 0.061(7) 0.045(6) 0.040(5) 0.006(5) 0.014(5) -0.011(5)
C50 0.071(8) 0.066(8) 0.068(8) 0.004(7) 0.015(7) -0.019(7)
C51 0.060(7) 0.061(7) 0.047(6) 0.003(5) 0.009(5) -0.013(6)
C52 0.070(8) 0.082(9) 0.048(7) -0.014(6) 0.023(6) -0.041(7)
C53 0.059(6) 0.027(5) 0.023(4) -0.002(4) 0.011(4) 0.003(4)
C54 0.073(7) 0.041(5) 0.017(4) 0.001(4) 0.017(4) 0.000(5)
C55 0.073(8) 0.032(5) 0.036(5) 0.000(4) 0.016(5) -0.001(5)
C56 0.117(11) 0.030(5) 0.032(5) 0.000(4) 0.030(6) 0.000(6)
C57 0.066(7) 0.042(6) 0.040(5) -0.003(5) 0.003(5) 0.026(5)
C58 0.064(7) 0.030(5) 0.034(5) -0.008(4) 0.010(5) 0.003(5)
C59 0.068(7) 0.048(6) 0.037(5) -0.005(5) 0.019(5) -0.009(5)
C60 0.070(8) 0.055(7) 0.063(7) -0.003(6) 0.032(6) -0.011(6)
C61 0.066(8) 0.078(9) 0.042(6) 0.017(6) 0.007(6) -0.012(7)
C62 0.086(9) 0.051(7) 0.068(8) -0.011(6) 0.033(7) -0.032(6)
C63 0.139(13) 0.026(6) 0.058(7) -0.003(5) 0.038(8) 0.016(7)
C64 0.44(4) 0.042(9) 0.128(15) 0.037(9) 0.16(2) 0.113(16)
C65 0.47(5) 0.073(14) 0.54(6) 0.16(3) 0.43(5) 0.13(2)
C66 0.46(5) 0.033(10) 0.22(3) 0.023(13) -0.19(3) 0.023(18)
C67 0.047(6) 0.057(7) 0.046(6) -0.004(5) 0.000(5) 0.012(5)
C68 0.075(9) 0.076(10) 0.087(10) -0.020(8) 0.017(8) 0.006(8)
C69 0.045(6) 0.062(8) 0.081(9) -0.024(7) 0.011(6) -0.011(6)
C70 0.064(8) 0.085(10) 0.081(9) 0.010(8) 0.029(7) -0.013(7)
C71 0.035(5) 0.045(5) 0.024(4) 0.000(4) 0.015(4) -0.003(4)
C72 0.045(5) 0.038(5) 0.029(4) 0.002(4) 0.011(4) -0.010(4)
C73 0.044(6) 0.046(6) 0.033(5) 0.002(4) 0.006(4) 0.000(4)
C74 0.037(5) 0.053(6) 0.034(5) 0.002(4) 0.011(4) -0.012(5)
C75 0.051(6) 0.042(6) 0.036(5) -0.002(4) 0.016(5) -0.010(5)
C76 0.040(5) 0.031(5) 0.031(4) 0.008(4) 0.011(4) 0.002(4)
C77 0.050(6) 0.038(5) 0.043(5) -0.009(4) 0.011(5) -0.007(5)
C78 0.120(12) 0.049(7) 0.139(13) 0.010(8) 0.099(11) -0.023(8)
C79 0.072(8) 0.053(7) 0.067(8) -0.017(6) 0.013(6) 0.019(6)
C80 0.069(8) 0.041(6) 0.073(8) -0.014(6) 0.018(6) -0.003(6)
C81 0.036(6) 0.054(7) 0.072(8) 0.002(6) 0.008(5) -0.008(5)
C82 0.033(7) 0.30(3) 0.085(11) 0.048(15) 0.017(7) -0.042(12)
C83 0.037(7) 0.186(19) 0.142(15) 0.118(15) -0.015(8) -0.013(9)
C84 0.042(10) 0.18(2) 0.44(5) -0.20(3) -0.010(17) -0.041(12)
C85 0.048(6) 0.037(5) 0.051(6) -0.005(5) 0.013(5) -0.012(5)
C86 0.057(7) 0.029(5) 0.076(8) 0.011(5) 0.017(6) -0.008(5)
C87 0.074(9) 0.031(6) 0.139(13) 0.002(7) 0.053(9) -0.007(6)
C88 0.089(10) 0.048(7) 0.079(9) 0.018(7) -0.011(8) -0.010(7)
C89 0.027(4) 0.052(6) 0.023(4) -0.002(4) 0.006(3) -0.005(4)
C90 0.042(5) 0.044(5) 0.028(4) -0.010(4) 0.014(4) -0.004(4)
C91 0.047(6) 0.039(5) 0.042(5) -0.001(4) 0.013(5) -0.014(5)
C92 0.034(5) 0.051(6) 0.033(5) -0.003(4) 0.015(4) -0.011(4)
C93 0.049(6) 0.056(7) 0.038(5) -0.006(5) 0.016(5) 0.004(5)
C94 0.041(5) 0.042(5) 0.025(4) -0.002(4) 0.006(4) -0.015(4)
C95 0.054(6) 0.031(5) 0.054(6) -0.011(4) 0.025(5) -0.014(4)
C96 0.054(7) 0.028(5) 0.127(12) -0.010(6) 0.034(8) -0.007(5)
C97 0.141(13) 0.046(7) 0.081(9) -0.018(7) 0.069(9) -0.022(8)
C98 0.079(8) 0.033(6) 0.072(8) -0.013(5) 0.035(7) -0.011(5)
C99 0.061(7) 0.056(7) 0.070(8) -0.005(6) 0.044(6) -0.012(6)
C100 0.060(9) 0.31(3) 0.094(12) -0.059(16) 0.049(9) -0.100(14)
C101 0.27(3) 0.16(2) 0.44(5) 0.17(3) 0.32(3) 0.08(2)
C102 0.136(15) 0.22(2) 0.144(15) -0.125(16) 0.126(14) -0.111(15)
C103 0.061(7) 0.034(5) 0.058(6) 0.004(5) 0.031(6) -0.006(5)
C104 0.085(9) 0.040(6) 0.082(9) 0.013(6) 0.033(7) 0.003(6)
C105 0.065(8) 0.043(7) 0.125(12) -0.004(7) 0.002(8) -0.029(6)
C106 0.100(10) 0.060(8) 0.073(8) 0.033(7) 0.050(8) 0.031(7)

loop_
_atom_type_symbol
_atom_type_description
_atom_type_scat_dispersion_real
_atom_type_scat_dispersion_imag
_atom_type_scat_source
C C 0.0033 0.0016 'International Tables Vol C Tables 4.2.6.8 and 6.1.1.4'
H H 0.0000 0.0000 'International Tables Vol C Tables 4.2.6.8 and 6.1.1.4'
O O 0.0106 0.0060 'International Tables Vol C Tables 4.2.6.8 and 6.1.1.4'
P P 0.1023 0.0942 'International Tables Vol C Tables 4.2.6.8 and 6.1.1.4'
Rh Rh -1.1178 0.9187 'International Tables Vol C Tables 4.2.6.8 and 6.1.1.4'

loop_
_geom_angle_atom_site_label_1
_geom_angle_atom_site_label_2
_geom_angle_atom_site_label_3
_geom_angle
C1 Rh1 C2 94.6(4)
C1 Rh1 P2 173.3(3)
C2 Rh1 P2 91.2(3)
C1 Rh1 P1 91.5(3)
C2 Rh1 P1 172.9(3)
P2 Rh1 P1 82.93(8)
C1 Rh1 Rh2 47.2(3)
C2 Rh1 Rh2 47.4(3)
P2 Rh1 Rh2 138.54(7)
P1 Rh1 Rh2 138.53(7)
C1 Rh2 C2 97.0(3)
C1 Rh2 P4 127.5(3)
C2 Rh2 P4 111.0(3)
C1 Rh2 P3 111.4(3)
C2 Rh2 P3 127.5(3)
P4 Rh2 P3 85.78(8)
C1 Rh2 Rh1 48.2(2)
C2 Rh2 Rh1 48.8(2)
P4 Rh2 Rh1 137.16(7)
P3 Rh2 Rh1 137.06(7)
C3 P1 C35 109.8(4)
C3 P1 Rh1 112.0(3)
C35 P1 Rh1 138.2(3)
C6 P2 C53 111.6(5)
C6 P2 Rh1 110.1(4)
C53 P2 Rh1 138.3(3)
C19 P3 C71 108.1(4)
C19 P3 Rh2 107.2(3)
C71 P3 Rh2 144.1(3)
C22 P4 C89 107.2(4)
C22 P4 Rh2 107.6(3)
C89 P4 Rh2 144.5(3)
O1 C1 Rh2 129.4(7)
O1 C1 Rh1 145.8(7)
Rh2 C1 Rh1 84.6(4)
O2 C2 Rh2 130.2(7)
O2 C2 Rh1 145.7(7)
Rh2 C2 Rh1 83.8(4)
C6 C3 C4 87.6(6)
C6 C3 P1 116.5(7)
C4 C3 P1 155.9(7)
C5 C4 C7 138.0(8)
C5 C4 C3 91.6(7)
C7 C4 C3 130.4(8)
C4 C5 C13 135.7(8)
C4 C5 C6 90.8(8)
C13 C5 C6 133.4(8)
C3 C6 C5 90.0(7)
C3 C6 P2 118.5(7)
C5 C6 P2 151.6(9)
C8 C7 C12 115.7(10)
C8 C7 C4 123.3(9)
C12 C7 C4 120.7(10)
C7 C8 C9 121.5(11)
C7 C8 H1 119.3
C9 C8 H1 119.3
C10 C9 C8 123.0(12)
C10 C9 H2 118.5
C8 C9 H2 118.5
C9 C10 C11 117.2(11)
C9 C10 H3 121.4
C11 C10 H3 121.4
C12 C11 C10 120.9(14)
C12 C11 H4 119.5
C10 C11 H4 119.5
C11 C12 C7 121.2(13)
C11 C12 H5 119.4
C7 C12 H5 119.4
C14 C13 C18 115.4(10)
C14 C13 C5 122.9(9)
C18 C13 C5 121.1(9)
C13 C14 C15 123.5(12)
C13 C14 H6 118.3
C15 C14 H6 118.3
C16 C15 C14 120.8(12)
C16 C15 H7 119.6
C14 C15 H7 119.6
C15 C16 C17 119.0(11)
C15 C16 H8 120.5
C17 C16 H8 120.5
C16 C17 C18 119.4(13)
C16 C17 H9 120.3
C18 C17 H9 120.3
C17 C18 C13 121.1(13)
C17 C18 H10 119.4
C13 C18 H10 119.4
C20 C19 C22 88.7(7)
C20 C19 P3 151.4(7)
C22 C19 P3 119.9(6)
C21 C20 C23 132.9(8)
C21 C20 C19 91.4(7)
C23 C20 C19 134.8(9)
C20 C21 C29 133.8(8)
C20 C21 C22 91.5(7)
C29 C21 C22 134.1(8)
C21 C22 C19 88.1(6)
C21 C22 P4 152.5(7)
C19 C22 P4 119.4(6)
C28 C23 C24 119.3(9)
C28 C23 C20 120.5(9)
C24 C23 C20 120.1(8)
C25 C24 C23 119.1(9)
C25 C24 H11 120.5
C23 C24 H11 120.5
C26 C25 C24 120.7(10)
C26 C25 H12 119.6
C24 C25 H12 119.6
C25 C26 C27 119.9(10)
C25 C26 H13 120.1
C27 C26 H13 120.1
C28 C27 C26 120.9(11)
C28 C27 H14 119.5
C26 C27 H14 119.5
C27 C28 C23 120.1(11)
C27 C28 H15 119.9
C23 C28 H15 119.9
C34 C29 C30 119.2(9)
C34 C29 C21 119.7(9)
C30 C29 C21 120.8(8)
C31 C30 C29 119.9(9)
C31 C30 H16 120.1
C29 C30 H16 120.1
C32 C31 C30 120.3(10)
C32 C31 H17 119.8
C30 C31 H17 119.8
C31 C32 C33 119.6(10)
C31 C32 H18 120.2
C33 C32 H18 120.2
C34 C33 C32 121.8(10)
C34 C33 H19 119.1
C32 C33 H19 119.1
C33 C34 C29 119.2(11)
C33 C34 H20 120.4
C29 C34 H20 120.4
C36 C35 C40 120.4(8)
C36 C35 P1 120.1(7)
C40 C35 P1 119.4(8)
C35 C36 C37 116.5(10)
C35 C36 C41 126.5(8)
C37 C36 C41 117.0(10)
C38 C37 C36 123.8(11)
C38 C37 H21 118.1
C36 C37 H21 118.1
C39 C38 C37 117.5(10)
C39 C38 C45 123.3(12)
C37 C38 C45 119.2(13)
C38 C39 C40 123.4(11)
C38 C39 H22 118.3
C40 C39 H22 118.3
C39 C40 C35 118.2(10)
C39 C40 C49 116.2(10)
C35 C40 C49 125.6(9)
C42 C41 C36 112.9(10)
C42 C41 C43 112.3(11)
C36 C41 C43 109.9(9)
C42 C41 C44 105.1(9)
C36 C41 C44 113.1(10)
C43 C41 C44 103.1(10)
C41 C42 H23 109.5
C41 C42 H24 109.5
H23 C42 H24 109.5
C41 C42 H25 109.5
H23 C42 H25 109.5
H24 C42 H25 109.5
C41 C43 H26 109.5
C41 C43 H27 109.5
H26 C43 H27 109.5
C41 C43 H28 109.5
H26 C43 H28 109.5
H27 C43 H28 109.5
C41 C44 H29 109.5
C41 C44 H30 109.5
H29 C44 H30 109.5
C41 C44 H31 109.5
H29 C44 H31 109.5
H30 C44 H31 109.5
C46 C45 C47 115(2)
C46 C45 C48 105(2)
C47 C45 C48 103(2)
C46 C45 C38 111.5(11)
C47 C45 C38 110.7(12)
C48 C45 C38 111.2(14)
C45 C46 H32 109.5
C45 C46 H33 109.5
H32 C46 H33 109.5
C45 C46 H34 109.5
H32 C46 H34 109.5
H33 C46 H34 109.5
C45 C47 H35 109.5
C45 C47 H36 109.5
H35 C47 H36 109.5
C45 C47 H37 109.5
H35 C47 H37 109.5
H36 C47 H37 109.5
C45 C48 H38 109.5
C45 C48 H39 109.5
H38 C48 H39 109.5
C45 C48 H40 109.5
H38 C48 H40 109.5
H39 C48 H40 109.5
C51 C49 C52 110.6(10)
C51 C49 C50 107.0(9)
C52 C49 C50 104.5(9)
C51 C49 C40 111.9(8)
C52 C49 C40 111.0(9)
C50 C49 C40 111.6(9)
C49 C50 H41 109.5
C49 C50 H42 109.5
H41 C50 H42 109.5
C49 C50 H43 109.5
H41 C50 H43 109.5
H42 C50 H43 109.5
C49 C51 H44 109.5
C49 C51 H45 109.5
H44 C51 H45 109.5
C49 C51 H46 109.5
H44 C51 H46 109.5
H45 C51 H46 109.5
C49 C52 H47 109.5
C49 C52 H48 109.5
H47 C52 H48 109.5
C49 C52 H49 109.5
H47 C52 H49 109.5
H48 C52 H49 109.5
C58 C53 C54 120.2(9)
C58 C53 P2 120.2(7)
C54 C53 P2 119.5(8)
C55 C54 C53 118.7(10)
C55 C54 C59 115.8(10)
C53 C54 C59 125.4(9)
C54 C55 C56 123.1(10)
C54 C55 H50 118.4
C56 C55 H50 118.4
C55 C56 C57 116.9(10)
C55 C56 C63 122.8(12)
C57 C56 C63 120.3(12)
C56 C57 C58 122.9(11)
C56 C57 H51 118.6
C58 C57 H51 118.6
C53 C58 C57 117.9(10)
C53 C58 C67 126.5(9)
C57 C58 C67 115.6(10)
C60 C59 C61 109.8(10)
C60 C59 C62 106.2(9)
C61 C59 C62 106.1(9)
C60 C59 C54 111.9(9)
C61 C59 C54 110.6(9)
C62 C59 C54 112.0(9)
C59 C60 H52 109.5
C59 C60 H53 109.5
H52 C60 H53 109.5
C59 C60 H54 109.5
H52 C60 H54 109.5
H53 C60 H54 109.5
C59 C61 H55 109.5
C59 C61 H56 109.5
H55 C61 H56 109.5
C59 C61 H57 109.5
H55 C61 H57 109.5
H56 C61 H57 109.5
C59 C62 H58 109.5
C59 C62 H59 109.5
H58 C62 H59 109.5
C59 C62 H60 109.5
H58 C62 H60 109.5
H59 C62 H60 109.5
C64 C63 C66 110(2)
C64 C63 C65 107(2)
C66 C63 C65 105(2)
C64 C63 C56 110.7(10)
C66 C63 C56 110.6(11)
C65 C63 C56 113.0(14)
C63 C64 H61 109.5
C63 C64 H62 109.5
H61 C64 H62 109.5
C63 C64 H63 109.5
H61 C64 H63 109.5
H62 C64 H63 109.5
C63 C65 H64 109.5
C63 C65 H65 109.5
H64 C65 H65 109.5
C63 C65 H66 109.5
H64 C65 H66 109.5
H65 C65 H66 109.5
C63 C66 H67 109.5
C63 C66 H68 109.5
H67 C66 H68 109.5
C63 C66 H69 109.5
H67 C66 H69 109.5
H68 C66 H69 109.5
C58 C67 C70 111.6(9)
C58 C67 C68 113.7(10)
C70 C67 C68 104.0(11)
C58 C67 C69 111.7(9)
C70 C67 C69 110.8(11)
C68 C67 C69 104.7(9)
C67 C68 H70 109.5
C67 C68 H71 109.5
H70 C68 H71 109.5
C67 C68 H72 109.5
H70 C68 H72 109.5
H71 C68 H72 109.5
C67 C69 H73 109.5
C67 C69 H74 109.5
H73 C69 H74 109.5
C67 C69 H75 109.5
H73 C69 H75 109.5
H74 C69 H75 109.5
C67 C70 H76 109.5
C67 C70 H77 109.5
H76 C70 H77 109.5
C67 C70 H78 109.5
H76 C70 H78 109.5
H77 C70 H78 109.5
C72 C71 C76 119.6(8)
C72 C71 P3 120.6(7)
C76 C71 P3 119.6(7)
C71 C72 C73 118.3(9)
C71 C72 C77 124.2(8)
C73 C72 C77 117.4(9)
C74 C73 C72 121.8(9)
C74 C73 H79 119.1
C72 C73 H79 119.1
C75 C74 C73 118.5(9)
C75 C74 C81 121.5(9)
C73 C74 C81 119.8(10)
C74 C75 C76 123.4(9)
C74 C75 H80 118.3
C76 C75 H80 118.3
C75 C76 C71 118.0(8)
C75 C76 C85 117.2(8)
C71 C76 C85 124.7(8)
C78 C77 C79 110.7(10)
C78 C77 C80 106.8(10)
C79 C77 C80 105.1(9)
C78 C77 C72 113.6(9)
C79 C77 C72 108.1(8)
C80 C77 C72 112.2(8)
C77 C78 H81 109.5
C77 C78 H82 109.5
H81 C78 H82 109.5
C77 C78 H83 109.5
H81 C78 H83 109.5
H82 C78 H83 109.5
C77 C79 H84 109.5
C77 C79 H85 109.5
H84 C79 H85 109.5
C77 C79 H86 109.5
H84 C79 H86 109.5
H85 C79 H86 109.5
C77 C80 H87 109.5
C77 C80 H88 109.5
H87 C80 H88 109.5
C77 C80 H89 109.5
H87 C80 H89 109.5
H88 C80 H89 109.5
C83 C81 C82 114.4(14)
C83 C81 C84 104.7(17)
C82 C81 C84 106.5(18)
C83 C81 C74 112.2(10)
C82 C81 C74 109.0(10)
C84 C81 C74 109.7(11)
C81 C82 H90 109.5
C81 C82 H91 109.5
H90 C82 H91 109.5
C81 C82 H92 109.5
H90 C82 H92 109.5
H91 C82 H92 109.5
C81 C83 H93 109.5
C81 C83 H94 109.5
H93 C83 H94 109.5
C81 C83 H95 109.5
H93 C83 H95 109.5
H94 C83 H95 109.5
C81 C84 H96 109.5
C81 C84 H97 109.5
H96 C84 H97 109.5
C81 C84 H98 109.5
H96 C84 H98 109.5
H97 C84 H98 109.5
C87 C85 C88 111.0(11)
C87 C85 C86 105.3(9)
C88 C85 C86 104.7(9)
C87 C85 C76 113.3(9)
C88 C85 C76 110.5(9)
C86 C85 C76 111.5(8)
C85 C86 H99 109.5
C85 C86 H100 109.5
H99 C86 H100 109.5
C85 C86 H101 109.5
H99 C86 H101 109.5
H100 C86 H101 109.5
C85 C87 H102 109.5
C85 C87 H103 109.5
H102 C87 H103 109.5
C85 C87 H104 109.5
H102 C87 H104 109.5
H103 C87 H104 109.5
C85 C88 H105 109.5
C85 C88 H106 109.5
H105 C88 H106 109.5
C85 C88 H107 109.5
H105 C88 H107 109.5
H106 C88 H107 109.5
C90 C89 C94 119.6(8)
C90 C89 P4 119.8(7)
C94 C89 P4 120.5(7)
C91 C90 C89 118.2(9)
C91 C90 C95 116.7(9)
C89 C90 C95 125.0(8)
C92 C91 C90 122.9(9)
C92 C91 H108 118.6
C90 C91 H108 118.6
C93 C92 C91 118.3(9)
C93 C92 C99 120.6(9)
C91 C92 C99 120.9(9)
C92 C93 C94 123.2(10)
C92 C93 H109 118.4
C94 C93 H109 118.4
C93 C94 C89 117.3(9)
C93 C94 C103 118.7(9)
C89 C94 C103 124.0(8)
C96 C95 C98 105.7(9)
C96 C95 C97 111.4(11)
C98 C95 C97 105.4(9)
C96 C95 C90 113.6(8)
C98 C95 C90 111.0(8)
C97 C95 C90 109.4(9)
C95 C96 H110 109.5
C95 C96 H111 109.5
H110 C96 H111 109.5
C95 C96 H112 109.5
H110 C96 H112 109.5
H111 C96 H112 109.5
C95 C97 H113 109.5
C95 C97 H114 109.5
H113 C97 H114 109.5
C95 C97 H115 109.5
H113 C97 H115 109.5
H114 C97 H115 109.5
C95 C98 H116 109.5
C95 C98 H117 109.5
H116 C98 H117 109.5
C95 C98 H118 109.5
H116 C98 H118 109.5
H117 C98 H118 109.5
C100 C99 C101 109.4(18)
C100 C99 C102 111.5(15)
C101 C99 C102 105.3(17)
C100 C99 C92 108.6(10)
C101 C99 C92 110.3(11)
C102 C99 C92 111.7(10)
C99 C100 H119 109.5
C99 C100 H120 109.5
H119 C100 H120 109.5
C99 C100 H121 109.5
H119 C100 H121 109.5
H120 C100 H121 109.5
C99 C101 H122 109.5
C99 C101 H123 109.5
H122 C101 H123 109.5
C99 C101 H124 109.5
H122 C101 H124 109.5
H123 C101 H124 109.5
C99 C102 H125 109.5
C99 C102 H126 109.5
H125 C102 H126 109.5
C99 C102 H127 109.5
H125 C102 H127 109.5
H126 C102 H127 109.5
C106 C103 C105 110.1(10)
C106 C103 C104 105.6(9)
C105 C103 C104 107.9(10)
C106 C103 C94 108.3(9)
C105 C103 C94 113.3(9)
C104 C103 C94 111.4(8)
C103 C104 H128 109.5
C103 C104 H129 109.5
H128 C104 H129 109.5
C103 C104 H130 109.5
H128 C104 H130 109.5
H129 C104 H130 109.5
C103 C105 H131 109.5
C103 C105 H132 109.5
H131 C105 H132 109.5
C103 C105 H133 109.5
H131 C105 H133 109.5
H132 C105 H133 109.5
C103 C106 H134 109.5
C103 C106 H135 109.5
H134 C106 H135 109.5
C103 C106 H136 109.5
H134 C106 H136 109.5
H135 C106 H136 109.5

loop_
_geom_bond_atom_site_label_1
_geom_bond_atom_site_label_2
_geom_bond_distance
Rh1 C1 2.008(8)
Rh1 C2 2.028(8)
Rh1 P2 2.279(2)
Rh1 P1 2.282(2)
Rh1 Rh2 2.6802(11)
Rh2 C1 1.975(9)
Rh2 C2 1.986(10)
Rh2 P4 2.325(2)
Rh2 P3 2.329(2)
P1 C3 1.666(8)
P1 C35 1.840(9)
P2 C6 1.696(9)
P2 C53 1.837(9)
P3 C19 1.686(8)
P3 C71 1.845(9)
P4 C22 1.686(8)
P4 C89 1.849(9)
C1 O1 1.179(10)
C2 O2 1.167(10)
C3 C6 1.470(14)
C3 C4 1.499(11)
C4 C5 1.406(12)
C4 C7 1.446(12)
C5 C13 1.457(12)
C5 C6 1.478(11)
C7 C8 1.356(15)
C7 C12 1.382(15)
C8 C9 1.366(15)
C8 H1 0.9500
C9 C10 1.311(16)
C9 H2 0.9500
C10 C11 1.368(19)
C10 H3 0.9500
C11 C12 1.367(18)
C11 H4 0.9500
C12 H5 0.9500
C13 C14 1.310(15)
C13 C18 1.402(15)
C14 C15 1.385(15)
C14 H6 0.9500
C15 C16 1.299(17)
C15 H7 0.9500
C16 C17 1.373(19)
C16 H8 0.9500
C17 C18 1.375(17)
C17 H9 0.9500
C18 H10 0.9500
C19 C20 1.466(11)
C19 C22 1.496(12)
C20 C21 1.417(13)
C20 C23 1.453(13)
C21 C29 1.462(12)
C21 C22 1.472(11)
C23 C28 1.390(13)
C23 C24 1.420(14)
C24 C25 1.396(14)
C24 H11 0.9500
C25 C26 1.377(15)
C25 H12 0.9500
C26 C27 1.381(16)
C26 H13 0.9500
C27 C28 1.381(15)
C27 H14 0.9500
C28 H15 0.9500
C29 C34 1.399(13)
C29 C30 1.404(14)
C30 C31 1.403(13)
C30 H16 0.9500
C31 C32 1.366(14)
C31 H17 0.9500
C32 C33 1.384(17)
C32 H18 0.9500
C33 C34 1.382(15)
C33 H19 0.9500
C34 H20 0.9500
C35 C36 1.408(14)
C35 C40 1.433(14)
C36 C37 1.421(13)
C36 C41 1.538(15)
C37 C38 1.381(17)
C37 H21 0.9500
C38 C39 1.367(17)
C38 C45 1.543(15)
C39 C40 1.387(14)
C39 H22 0.9500
C40 C49 1.551(15)
C41 C42 1.525(15)
C41 C43 1.551(16)
C41 C44 1.562(15)
C42 H23 0.9800
C42 H24 0.9800
C42 H25 0.9800
C43 H26 0.9800
C43 H27 0.9800
C43 H28 0.9800
C44 H29 0.9800
C44 H30 0.9800
C44 H31 0.9800
C45 C46 1.423(19)
C45 C47 1.44(3)
C45 C48 1.52(3)
C46 H32 0.9800
C46 H33 0.9800
C46 H34 0.9800
C47 H35 0.9800
C47 H36 0.9800
C47 H37 0.9800
C48 H38 0.9800
C48 H39 0.9800
C48 H40 0.9800
C49 C51 1.531(15)
C49 C52 1.537(14)
C49 C50 1.548(15)
C50 H41 0.9800
C50 H42 0.9800
C50 H43 0.9800
C51 H44 0.9800
C51 H45 0.9800
C51 H46 0.9800
C52 H47 0.9800
C52 H48 0.9800
C52 H49 0.9800
C53 C58 1.398(14)
C53 C54 1.437(14)
C54 C55 1.376(13)
C54 C59 1.557(15)
C55 C56 1.396(16)
C55 H50 0.9500
C56 C57 1.403(16)
C56 C63 1.530(15)
C57 C58 1.415(13)
C57 H51 0.9500
C58 C67 1.532(16)
C59 C60 1.520(15)
C59 C61 1.533(14)
C59 C62 1.547(14)
C60 H52 0.9800
C60 H53 0.9800
C60 H54 0.9800
C61 H55 0.9800
C61 H56 0.9800
C61 H57 0.9800
C62 H58 0.9800
C62 H59 0.9800
C62 H60 0.9800
C63 C64 1.432(18)
C63 C66 1.47(3)
C63 C65 1.47(3)
C64 H61 0.9800
C64 H62 0.9800
C64 H63 0.9800
C65 H64 0.9800
C65 H65 0.9800
C65 H66 0.9800
C66 H67 0.9800
C66 H68 0.9800
C66 H69 0.9800
C67 C70 1.544(16)
C67 C68 1.557(16)
C67 C69 1.558(15)
C68 H70 0.9800
C68 H71 0.9800
C68 H72 0.9800
C69 H73 0.9800
C69 H74 0.9800
C69 H75 0.9800
C70 H76 0.9800
C70 H77 0.9800
C70 H78 0.9800
C71 C72 1.408(13)
C71 C76 1.419(12)
C72 C73 1.414(13)
C72 C77 1.568(13)
C73 C74 1.371(13)
C73 H79 0.9500
C74 C75 1.363(14)
C74 C81 1.549(13)
C75 C76 1.389(13)
C75 H80 0.9500
C76 C85 1.560(13)
C77 C78 1.510(14)
C77 C79 1.538(15)
C77 C80 1.547(15)
C78 H81 0.9800
C78 H82 0.9800
C78 H83 0.9800
C79 H84 0.9800
C79 H85 0.9800
C79 H86 0.9800
C80 H87 0.9800
C80 H88 0.9800
C80 H89 0.9800
C81 C83 1.463(17)
C81 C82 1.469(18)
C81 C84 1.50(2)
C82 H90 0.9800
C82 H91 0.9800
C82 H92 0.9800
C83 H93 0.9800
C83 H94 0.9800
C83 H95 0.9800
C84 H96 0.9800
C84 H97 0.9800
C84 H98 0.9800
C85 C87 1.516(16)
C85 C88 1.538(16)
C85 C86 1.539(13)
C86 H99 0.9800
C86 H100 0.9800
C86 H101 0.9800
C87 H102 0.9800
C87 H103 0.9800
C87 H104 0.9800
C88 H105 0.9800
C88 H106 0.9800
C88 H107 0.9800
C89 C90 1.409(13)
C89 C94 1.418(13)
C90 C91 1.404(13)
C90 C95 1.568(13)
C91 C92 1.361(14)
C91 H108 0.9500
C92 C93 1.359(14)
C92 C99 1.549(13)
C93 C94 1.412(13)
C93 H109 0.9500
C94 C103 1.553(13)
C95 C96 1.506(15)
C95 C98 1.528(13)
C95 C97 1.534(15)
C96 H110 0.9800
C96 H111 0.9800
C96 H112 0.9800
C97 H113 0.9800
C97 H114 0.9800
C97 H115 0.9800
C98 H116 0.9800
C98 H117 0.9800
C98 H118 0.9800
C99 C100 1.470(19)
C99 C101 1.48(2)
C99 C102 1.487(17)
C100 H119 0.9800
C100 H120 0.9800
C100 H121 0.9800
C101 H122 0.9800
C101 H123 0.9800
C101 H124 0.9800
C102 H125 0.9800
C102 H126 0.9800
C102 H127 0.9800
C103 C106 1.537(15)
C103 C105 1.537(15)
C103 C104 1.545(15)
C104 H128 0.9800
C104 H129 0.9800
C104 H130 0.9800
C105 H131 0.9800
C105 H132 0.9800
C105 H133 0.9800
C106 H134 0.9800
C106 H135 0.9800
C106 H136 0.9800

loop_
_geom_torsion_atom_site_label_1
_geom_torsion_atom_site_label_2
_geom_torsion_atom_site_label_3
_geom_torsion_atom_site_label_4
_geom_torsion
C2 Rh1 Rh2 C1 179.6(5)
P2 Rh1 Rh2 C1 -175.1(4)
P1 Rh1 Rh2 C1 5.0(4)
C1 Rh1 Rh2 C2 -179.6(5)
P2 Rh1 Rh2 C2 5.3(4)
P1 Rh1 Rh2 C2 -174.6(4)
C1 Rh1 Rh2 P4 -103.7(4)
C2 Rh1 Rh2 P4 75.8(4)
P2 Rh1 Rh2 P4 81.14(16)
P1 Rh1 Rh2 P4 -98.75(15)
C1 Rh1 Rh2 P3 76.1(4)
C2 Rh1 Rh2 P3 -104.3(4)
P2 Rh1 Rh2 P3 -99.04(15)
P1 Rh1 Rh2 P3 81.07(16)
C1 Rh1 P1 C3 -175.8(5)
C2 Rh1 P1 C3 35(2)
P2 Rh1 P1 C3 0.6(4)
Rh2 Rh1 P1 C3 -179.5(4)
C1 Rh1 P1 C35 3.4(6)
C2 Rh1 P1 C35 -146(2)
P2 Rh1 P1 C35 179.8(5)
Rh2 Rh1 P1 C35 -0.3(6)
C1 Rh1 P2 C6 32(2)
C2 Rh1 P2 C6 -176.3(4)
P1 Rh1 P2 C6 -0.3(3)
Rh2 Rh1 P2 C6 179.8(3)
C1 Rh1 P2 C53 -148(2)
C2 Rh1 P2 C53 3.8(6)
P1 Rh1 P2 C53 179.8(5)
Rh2 Rh1 P2 C53 -0.1(6)
C1 Rh2 P3 C19 -127.6(5)
C2 Rh2 P3 C19 114.5(5)
P4 Rh2 P3 C19 1.2(3)
Rh1 Rh2 P3 C19 -178.7(3)
C1 Rh2 P3 C71 63.4(6)
C2 Rh2 P3 C71 -54.4(6)
P4 Rh2 P3 C71 -167.8(5)
Rh1 Rh2 P3 C71 12.3(6)
C1 Rh2 P4 C22 114.7(5)
C2 Rh2 P4 C22 -128.0(4)
P3 Rh2 P4 C22 0.8(4)
Rh1 Rh2 P4 C22 -179.3(3)
C1 Rh2 P4 C89 -53.6(7)
C2 Rh2 P4 C89 63.7(6)
P3 Rh2 P4 C89 -167.5(6)
Rh1 Rh2 P4 C89 12.3(6)
C2 Rh2 C1 O1 -175.6(10)
P4 Rh2 C1 O1 -52.3(11)
P3 Rh2 C1 O1 49.3(11)
Rh1 Rh2 C1 O1 -175.9(13)
C2 Rh2 C1 Rh1 0.3(4)
P4 Rh2 C1 Rh1 123.6(2)
P3 Rh2 C1 Rh1 -134.7(2)
C2 Rh1 C1 O1 174.1(15)
P2 Rh1 C1 O1 -35(4)
P1 Rh1 C1 O1 -2.3(15)
Rh2 Rh1 C1 O1 174.4(18)
C2 Rh1 C1 Rh2 -0.3(4)
P2 Rh1 C1 Rh2 151(2)
P1 Rh1 C1 Rh2 -176.7(3)
C1 Rh2 C2 O2 -175.3(10)
P4 Rh2 C2 O2 49.9(10)
P3 Rh2 C2 O2 -51.3(11)
Rh1 Rh2 C2 O2 -175.0(12)
C1 Rh2 C2 Rh1 -0.3(4)
P4 Rh2 C2 Rh1 -135.08(19)
P3 Rh2 C2 Rh1 123.7(2)
C1 Rh1 C2 O2 173.5(14)
P2 Rh1 C2 O2 -3.3(14)
P1 Rh1 C2 O2 -37(3)
Rh2 Rh1 C2 O2 173.2(16)
C1 Rh1 C2 Rh2 0.3(4)
P2 Rh1 C2 Rh2 -176.5(2)
P1 Rh1 C2 Rh2 149(2)
C35 P1 C3 C6 179.6(7)
Rh1 P1 C3 C6 -0.9(8)
C35 P1 C3 C4 1(2)
Rh1 P1 C3 C4 -179.6(17)
C6 C3 C4 C5 -0.9(7)
P1 C3 C4 C5 177.9(17)
C6 C3 C4 C7 176.5(10)
P1 C3 C4 C7 -5(3)
C7 C4 C5 C13 7(2)
C3 C4 C5 C13 -176.2(11)
C7 C4 C5 C6 -176.1(12)
C3 C4 C5 C6 0.9(7)
C4 C3 C6 C5 0.9(7)
P1 C3 C6 C5 -178.6(7)
C4 C3 C6 P2 -179.8(7)
P1 C3 C6 P2 0.8(10)
C4 C5 C6 C3 -1.0(7)
C13 C5 C6 C3 176.3(11)
C4 C5 C6 P2 -179.7(13)
C13 C5 C6 P2 -2(2)
C53 P2 C6 C3 179.8(7)
Rh1 P2 C6 C3 -0.2(8)
C53 P2 C6 C5 -1.7(16)
Rh1 P2 C6 C5 178.4(13)
C5 C4 C7 C8 -167.3(13)
C3 C4 C7 C8 16.6(18)
C5 C4 C7 C12 19.6(19)
C3 C4 C7 C12 -156.5(12)
C12 C7 C8 C9 -5(2)
C4 C7 C8 C9 -178.9(13)
C7 C8 C9 C10 1(3)
C8 C9 C10 C11 5(3)
C9 C10 C11 C12 -7(3)
C10 C11 C12 C7 2(3)
C8 C7 C12 C11 4(2)
C4 C7 C12 C11 177.3(16)
C4 C5 C13 C14 -168.0(13)
C6 C5 C13 C14 16.0(19)
C4 C5 C13 C18 20.7(18)
C6 C5 C13 C18 -155.3(12)
C18 C13 C14 C15 -7(2)
C5 C13 C14 C15 -179.1(13)
C13 C14 C15 C16 1(3)
C14 C15 C16 C17 7(3)
C15 C16 C17 C18 -9(3)
C16 C17 C18 C13 2(3)
C14 C13 C18 C17 6(2)
C5 C13 C18 C17 177.5(15)
C71 P3 C19 C20 -7.8(16)
Rh2 P3 C19 C20 179.0(14)
C71 P3 C19 C22 169.7(7)
Rh2 P3 C19 C22 -3.5(8)
C22 C19 C20 C21 -4.6(7)
P3 C19 C20 C21 173.3(14)
C22 C19 C20 C23 165.0(11)
P3 C19 C20 C23 -17(2)
C23 C20 C21 C29 22.8(18)
C19 C20 C21 C29 -167.3(11)
C23 C20 C21 C22 -165.2(10)
C19 C20 C21 C22 4.7(7)
C20 C21 C22 C19 -4.6(7)
C29 C21 C22 C19 167.4(11)
C20 C21 C22 P4 177.2(14)
C29 C21 C22 P4 -11(2)
C20 C19 C22 C21 4.4(7)
P3 C19 C22 C21 -174.4(7)
C20 C19 C22 P4 -176.5(7)
P3 C19 C22 P4 4.7(10)
C89 P4 C22 C21 -12.2(17)
Rh2 P4 C22 C21 174.8(15)
C89 P4 C22 C19 169.8(7)
Rh2 P4 C22 C19 -3.1(8)
C21 C20 C23 C28 20.1(17)
C19 C20 C23 C28 -145.5(11)
C21 C20 C23 C24 -164.2(10)
C19 C20 C23 C24 30.1(16)
C28 C23 C24 C25 -0.6(15)
C20 C23 C24 C25 -176.3(10)
C23 C24 C25 C26 1.2(18)
C24 C25 C26 C27 -1(2)
C25 C26 C27 C28 0(2)
C26 C27 C28 C23 0(2)
C24 C23 C28 C27 -0.2(17)
C20 C23 C28 C27 175.4(11)
C20 C21 C29 C34 20.8(17)
C22 C21 C29 C34 -148.0(11)
C20 C21 C29 C30 -164.9(10)
C22 C21 C29 C30 26.3(16)
C34 C29 C30 C31 -2.3(15)
C21 C29 C30 C31 -176.6(10)
C29 C30 C31 C32 1.8(17)
C30 C31 C32 C33 0(2)
C31 C32 C33 C34 -2(2)
C32 C33 C34 C29 1(2)
C30 C29 C34 C33 0.7(17)
C21 C29 C34 C33 175.1(11)
C3 P1 C35 C36 84.0(8)
Rh1 P1 C35 C36 -95.3(8)
C3 P1 C35 C40 -91.4(8)
Rh1 P1 C35 C40 89.4(8)
C40 C35 C36 C37 5.4(12)
P1 C35 C36 C37 -169.9(7)
C40 C35 C36 C41 -175.7(8)
P1 C35 C36 C41 9.0(13)
C35 C36 C37 C38 -2.4(14)
C41 C36 C37 C38 178.6(10)
C36 C37 C38 C39 -1.7(16)
C36 C37 C38 C45 -179.9(10)
C37 C38 C39 C40 2.8(16)
C45 C38 C39 C40 -179.1(10)
C38 C39 C40 C35 0.2(14)
C38 C39 C40 C49 -179.9(9)
C36 C35 C40 C39 -4.5(12)
P1 C35 C40 C39 170.8(7)
C36 C35 C40 C49 175.6(8)
P1 C35 C40 C49 -9.1(12)
C35 C36 C41 C42 -74.1(13)
C37 C36 C41 C42 104.8(11)
C35 C36 C41 C43 52.2(13)
C37 C36 C41 C43 -128.9(10)
C35 C36 C41 C44 166.8(9)
C37 C36 C41 C44 -14.3(13)
C39 C38 C45 C46 -105(2)
C37 C38 C45 C46 73(2)
C39 C38 C45 C47 126(2)
C37 C38 C45 C47 -56(3)
C39 C38 C45 C48 12(2)
C37 C38 C45 C48 -170(2)
C39 C40 C49 C51 -109.4(10)
C35 C40 C49 C51 70.5(12)
C39 C40 C49 C52 126.5(10)
C35 C40 C49 C52 -53.6(12)
C39 C40 C49 C50 10.4(12)
C35 C40 C49 C50 -169.7(9)
C6 P2 C53 C58 84.9(8)
Rh1 P2 C53 C58 -95.2(8)
C6 P2 C53 C54 -90.9(7)
Rh1 P2 C53 C54 89.0(8)
C58 C53 C54 C55 -5.3(12)
P2 C53 C54 C55 170.4(7)
C58 C53 C54 C59 175.8(8)
P2 C53 C54 C59 -8.5(12)
C53 C54 C55 C56 1.2(14)
C59 C54 C55 C56 -179.8(9)
C54 C55 C56 C57 2.2(15)
C54 C55 C56 C63 -179.0(9)
C55 C56 C57 C58 -1.7(15)
C63 C56 C57 C58 179.4(9)
C54 C53 C58 C57 5.7(13)
P2 C53 C58 C57 -170.0(7)
C54 C53 C58 C67 -174.0(9)
P2 C53 C58 C67 10.3(13)
C56 C57 C58 C53 -2.2(14)
C56 C57 C58 C67 177.5(9)
C55 C54 C59 C60 -108.9(10)
C53 C54 C59 C60 70.0(12)
C55 C54 C59 C61 128.3(10)
C53 C54 C59 C61 -52.7(12)
C55 C54 C59 C62 10.2(12)
C53 C54 C59 C62 -170.8(9)
C55 C56 C63 C64 -105.9(18)
C57 C56 C63 C64 72.8(19)
C55 C56 C63 C66 131(2)
C57 C56 C63 C66 -50(2)
C55 C56 C63 C65 13(2)
C57 C56 C63 C65 -168(2)
C53 C58 C67 C70 49.5(14)
C57 C58 C67 C70 -130.2(10)
C53 C58 C67 C68 166.7(10)
C57 C58 C67 C68 -13.0(13)
C53 C58 C67 C69 -75.1(12)
C57 C58 C67 C69 105.2(11)
C19 P3 C71 C72 91.3(8)
Rh2 P3 C71 C72 -99.8(8)
C19 P3 C71 C76 -83.2(8)
Rh2 P3 C71 C76 85.7(8)
C76 C71 C72 C73 6.5(12)
P3 C71 C72 C73 -168.0(7)
C76 C71 C72 C77 -172.8(8)
P3 C71 C72 C77 12.7(12)
C71 C72 C73 C74 -2.5(13)
C77 C72 C73 C74 176.9(9)
C72 C73 C74 C75 -2.6(14)
C72 C73 C74 C81 -177.1(9)
C73 C74 C75 C76 3.8(14)
C81 C74 C75 C76 178.1(9)
C74 C75 C76 C71 0.3(14)
C74 C75 C76 C85 -175.9(9)
C72 C71 C76 C75 -5.5(12)
P3 C71 C76 C75 169.1(7)
C72 C71 C76 C85 170.4(8)
P3 C71 C76 C85 -15.1(12)
C71 C72 C77 C78 -63.4(13)
C73 C72 C77 C78 117.2(11)
C71 C72 C77 C79 59.9(12)
C73 C72 C77 C79 -119.5(10)
C71 C72 C77 C80 175.4(9)
C73 C72 C77 C80 -4.0(12)
C75 C74 C81 C83 141.0(14)
C73 C74 C81 C83 -44.7(17)
C75 C74 C81 C82 -91.2(15)
C73 C74 C81 C82 83.1(15)
C75 C74 C81 C84 25(2)
C73 C74 C81 C84 -160.6(18)
C75 C76 C85 C87 -109.7(10)
C71 C76 C85 C87 74.4(12)
C75 C76 C85 C88 124.9(10)
C71 C76 C85 C88 -50.9(13)
C75 C76 C85 C86 8.9(12)
C71 C76 C85 C86 -167.0(9)
C22 P4 C89 C90 -83.6(8)
Rh2 P4 C89 C90 84.8(9)
C22 P4 C89 C94 92.2(8)
Rh2 P4 C89 C94 -99.4(8)
C94 C89 C90 C91 -6.9(13)
P4 C89 C90 C91 168.9(7)
C94 C89 C90 C95 170.4(8)
P4 C89 C90 C95 -13.8(12)
C89 C90 C91 C92 1.7(14)
C95 C90 C91 C92 -175.8(9)
C90 C91 C92 C93 2.8(14)
C90 C91 C92 C99 177.5(9)
C91 C92 C93 C94 -2.2(15)
C99 C92 C93 C94 -176.9(9)
C92 C93 C94 C89 -2.9(14)
C92 C93 C94 C103 176.6(9)
C90 C89 C94 C93 7.4(12)
P4 C89 C94 C93 -168.4(7)
C90 C89 C94 C103 -172.1(9)
P4 C89 C94 C103 12.1(12)
C91 C90 C95 C96 -109.6(10)
C89 C90 C95 C96 73.0(12)
C91 C90 C95 C98 9.3(12)
C89 C90 C95 C98 -168.0(9)
C91 C90 C95 C97 125.2(10)
C89 C90 C95 C97 -52.1(13)
C93 C92 C99 C100 80.0(15)
C91 C92 C99 C100 -94.6(15)
C93 C92 C99 C101 -160.1(18)
C91 C92 C99 C101 25(2)
C93 C92 C99 C102 -43.4(17)
C91 C92 C99 C102 142.0(14)
C93 C94 C103 C106 -119.7(10)
C89 C94 C103 C106 59.8(12)
C93 C94 C103 C105 117.9(11)
C89 C94 C103 C105 -62.6(13)
C93 C94 C103 C104 -3.9(13)
C89 C94 C103 C104 175.5(9)
